data_1568056
loop_
_publ_author_name
'Tajima, Keita'
'Matsuo, Kyohei'
'Yamada, Hiroko'
'Fukui, Norihito'
'Shinokubo, Hiroshi'

_publ_section_title
;
 Diazazethrene bisimide: a strongly electron-accepting &#x3c0;-system
 synthesized <i>via</i> the incorporation of both imide substituents and
 imine-type nitrogen atoms into zethrene.
;
_journal_issue 3
_journal_name_full 'Chemical science'
_journal_page_first 635
_journal_page_last 642
_journal_paper_doi 10.1039/d2sc05992d
_journal_volume 14
_journal_year 2023
_chemical_formula_sum 'C18 H15 N2 O2'
_chemical_formula_weight 291.32
_space_group_crystal_system monoclinic
_space_group_IT_number 15
_space_group_name_Hall '-C 2yc'
_space_group_name_H-M_alt 'C 1 2/c 1'
_atom_sites_solution_hydrogens geom
_audit_creation_method SHELXL-2018/3
_audit_update_record
;
2022-10-05 deposited with the CCDC.	2022-12-06 downloaded from the CCDC.
;
_cell_angle_alpha 90
_cell_angle_beta 102.468(4)
_cell_angle_gamma 90
_cell_formula_units_Z 8
_cell_length_a 20.1187(9)
_cell_length_b 16.7884(9)
_cell_length_c 8.3834(3)
_cell_measurement_reflns_used 3107
_cell_measurement_temperature 93(2)
_cell_measurement_theta_max 27.9740
_cell_measurement_theta_min 2.4870
_cell_volume 2764.8(2)
_computing_structure_refinement 'SHELXL-2018/3 (Sheldrick, 2018)'
_computing_structure_solution 'SHELXT 2018/2 (Sheldrick, 2018)'
_diffrn_ambient_temperature 93(2)
_diffrn_measured_fraction_theta_full 1.000
_diffrn_measured_fraction_theta_max 1.000
_diffrn_measurement_device_type 'dtrek-CrysAlisPro-abstract goniometer imported rigaku-d*trek images'
_diffrn_radiation_type MoK\a
_diffrn_radiation_wavelength 0.71073
_diffrn_reflns_av_R_equivalents 0.0350
_diffrn_reflns_av_unetI/netI 0.0349
_diffrn_reflns_Laue_measured_fraction_full 1.000
_diffrn_reflns_Laue_measured_fraction_max 1.000
_diffrn_reflns_limit_h_max 21
_diffrn_reflns_limit_h_min -24
_diffrn_reflns_limit_k_max 20
_diffrn_reflns_limit_k_min -19
_diffrn_reflns_limit_l_max 10
_diffrn_reflns_limit_l_min -10
_diffrn_reflns_number 9999
_diffrn_reflns_point_group_measured_fraction_full 1.000
_diffrn_reflns_point_group_measured_fraction_max 1.000
_diffrn_reflns_theta_full 25.242
_diffrn_reflns_theta_max 25.999
_diffrn_reflns_theta_min 2.073
_diffrn_source 'fine-focus sealed X-ray tube'
_exptl_absorpt_coefficient_mu 0.093
_exptl_absorpt_correction_T_max 1.00000
_exptl_absorpt_correction_T_min 0.63838
_exptl_absorpt_correction_type multi-scan
_exptl_absorpt_process_details
;
CrysAlisPro 1.171.38.41 (Rigaku Oxford Diffraction, 2015)
Empirical absorption correction using spherical harmonics,
 implemented in SCALE3 ABSPACK scaling algorithm.
;
_exptl_crystal_colour green
_exptl_crystal_density_diffrn 1.400
_exptl_crystal_description rod
_exptl_crystal_F_000 1224
_exptl_crystal_size_max 0.514
_exptl_crystal_size_mid 0.064
_exptl_crystal_size_min 0.053
_refine_diff_density_max 0.172
_refine_diff_density_min -0.166
_refine_diff_density_rms 0.040
_refine_ls_extinction_method none
_refine_ls_goodness_of_fit_ref 1.052
_refine_ls_hydrogen_treatment constr
_refine_ls_matrix_type full
_refine_ls_number_parameters 398
_refine_ls_number_reflns 2732
_refine_ls_number_restraints 1002
_refine_ls_restrained_S_all 0.911
_refine_ls_R_factor_all 0.0972
_refine_ls_R_factor_gt 0.0541
_refine_ls_shift/su_max 0.000
_refine_ls_shift/su_mean 0.000
_refine_ls_structure_factor_coef Fsqd
_refine_ls_weighting_details 'w=1/[\s^2^(Fo^2^)+(0.0769P)^2^+0.6717P] where P=(Fo^2^+2Fc^2^)/3'
_refine_ls_weighting_scheme calc
_refine_ls_wR_factor_gt 0.1329
_refine_ls_wR_factor_ref 0.1605
_reflns_Friedel_coverage 0.000
_reflns_number_gt 1700
_reflns_number_total 2732
_reflns_threshold_expression 'I > 2\s(I)'
_cod_data_source_file d2sc05992d2.cif
_cod_data_source_block 3pentZ_c
_cod_depositor_comments 'Adding full bibliography for 1568056--1568059.cif.'
_cod_original_sg_symbol_H-M 'C 2/c'
_cod_database_code 1568056
_shelx_shelxl_version_number 2018/3
_shelx_space_group_comment
;
The symmetry employed for this shelxl refinement is uniquely defined
by the following loop, which should always be used as a source of
symmetry information in preference to the above space-group names.
They are only intended as comments.
;

loop_
_space_group_symop_operation_xyz
'x, y, z'
'-x, y, -z+1/2'
'x+1/2, y+1/2, z'
'-x+1/2, y+1/2, -z+1/2'
'-x, -y, -z'
'x, -y, z-1/2'
'-x+1/2, -y+1/2, -z'
'x+1/2, -y+1/2, z-1/2'

loop_
_atom_site_label
_atom_site_type_symbol
_atom_site_fract_x
_atom_site_fract_y
_atom_site_fract_z
_atom_site_U_iso_or_equiv
_atom_site_adp_type
_atom_site_occupancy
_atom_site_site_symmetry_order
_atom_site_calc_flag
_atom_site_refinement_flags_posn
_atom_site_refinement_flags_adp
_atom_site_refinement_flags_occupancy
_atom_site_disorder_assembly
_atom_site_disorder_group
C1 C 0.3067(12) 0.5087(11) 0.710(3) 0.044(5) Uani 0.416(7) 1 d . U P A 2
C2 C 0.3135(4) 0.4083(5) 0.7194(9) 0.0442(16) Uani 0.584(7) 1 d . U P A 1
H1 H 0.287077 0.370002 0.761834 0.053 Uiso 0.584(7) 1 calc R U P A 1
C3 C 0.3690(3) 0.3835(4) 0.6601(7) 0.0501(15) Uani 0.584(7) 1 d . U P A 1
H2 H 0.379432 0.328419 0.657419 0.060 Uiso 0.584(7) 1 calc R U P A 1
C4 C 0.4096(3) 0.4394(6) 0.6045(8) 0.044(2) Uani 0.584(7) 1 d . U P A 1
C5 C 0.4366(3) 0.5771(6) 0.5614(6) 0.0445(14) Uani 0.584(7) 1 d . U P A 1
C6 C 0.4227(3) 0.6561(6) 0.5655(8) 0.050(2) Uani 0.584(7) 1 d . U P A 1
H3 H 0.452961 0.694201 0.536414 0.060 Uiso 0.584(7) 1 calc R U P A 1
C7 C 0.3627(5) 0.6813(5) 0.6135(10) 0.0511(17) Uani 0.584(7) 1 d . U P A 1
H4 H 0.351353 0.736268 0.611570 0.061 Uiso 0.584(7) 1 calc R U P A 1
C8 C 0.3195(12) 0.6515(9) 0.675(3) 0.039(3) Uani 0.416(7) 1 d . U P A 2
C9 C 0.3365(6) 0.5443(5) 0.6647(12) 0.035(2) Uani 0.584(7) 1 d . U P A 1
C10 C 0.3952(4) 0.5205(6) 0.6118(7) 0.0388(15) Uani 0.584(7) 1 d . U P A 1
C11 C 0.2574(11) 0.6514(15) 0.716(3) 0.055(5) Uani 0.584(7) 1 d . U P A 1
C12 C 0.2415(11) 0.5117(15) 0.777(2) 0.055(4) Uani 0.584(7) 1 d . U P A 1
C13 C 0.5197(5) 0.5365(9) 0.4816(15) 0.031(3) Uani 0.416(7) 1 d . U P A 2
C14 C 0.1527(9) 0.6094(11) 0.811(2) 0.058(4) Uani 0.584(7) 1 d . U P A 1
H5 H 0.133552 0.557011 0.835942 0.069 Uiso 0.584(7) 1 calc R U P A 1
C15 C 0.1009(2) 0.6511(3) 0.6666(5) 0.0474(12) Uani 0.584(7) 1 d . U P A 1
H6 H 0.058542 0.665881 0.701131 0.057 Uiso 0.584(7) 1 calc R U P A 1
H7 H 0.121265 0.699671 0.630213 0.057 Uiso 0.584(7) 1 calc R U P A 1
C16 C 0.0867(7) 0.5905(14) 0.5324(16) 0.123(6) Uani 0.584(7) 1 d . U P A 1
H8 H 0.054606 0.612768 0.438103 0.184 Uiso 0.584(7) 1 calc R U P A 1
H9 H 0.129228 0.576383 0.500363 0.184 Uiso 0.584(7) 1 calc R U P A 1
H10 H 0.066875 0.542793 0.570862 0.184 Uiso 0.584(7) 1 calc R U P A 1
C17 C 0.1545(13) 0.6399(13) 0.971(3) 0.083(5) Uani 0.416(7) 1 d . U P A 2
H11 H 0.191934 0.678877 1.003432 0.100 Uiso 0.416(7) 1 calc R U P A 2
H12 H 0.169587 0.589877 1.030701 0.100 Uiso 0.416(7) 1 calc R U P A 2
N1 N 0.5343(2) 0.5949(3) 0.4531(4) 0.0540(15) Uani 0.584(7) 1 d . U P A 1
N2 N 0.2180(7) 0.5961(11) 0.7638(15) 0.049(4) Uani 0.584(7) 1 d . U P A 1
O1 O 0.2075(7) 0.4658(6) 0.8329(11) 0.052(2) Uani 0.584(7) 1 d . U P A 1
N3 N 0.4968(2) 0.6101(3) 0.5082(5) 0.0314(13) Uani 0.416(7) 1 d . U P A 2
C22 C 0.4233(5) 0.4803(6) 0.5853(10) 0.036(2) Uani 0.416(7) 1 d . U P A 2
C23 C 0.4176(4) 0.6987(5) 0.5825(11) 0.045(2) Uani 0.416(7) 1 d . U P A 2
H13 H 0.443757 0.742902 0.561045 0.054 Uiso 0.416(7) 1 calc R U P A 2
C19 C 0.4414(6) 0.6216(7) 0.5623(13) 0.039(3) Uani 0.416(7) 1 d . U P A 2
C20 C 0.4015(6) 0.5574(6) 0.6027(11) 0.032(2) Uani 0.416(7) 1 d . U P A 2
C21 C 0.3424(9) 0.5734(7) 0.6618(17) 0.030(3) Uani 0.416(7) 1 d . U P A 2
C26 C 0.3268(7) 0.4314(8) 0.6891(14) 0.048(3) Uani 0.416(7) 1 d . U P A 2
H14 H 0.300951 0.388163 0.716772 0.057 Uiso 0.416(7) 1 calc R U P A 2
C27 C 0.2957(7) 0.4880(8) 0.718(2) 0.038(2) Uani 0.584(7) 1 d . U P A 1
C24 C 0.3560(7) 0.7131(5) 0.6336(15) 0.047(2) Uani 0.416(7) 1 d . U P A 2
H15 H 0.340203 0.766173 0.638931 0.057 Uiso 0.416(7) 1 calc R U P A 2
C28 C 0.3858(5) 0.4161(7) 0.6270(13) 0.041(3) Uani 0.416(7) 1 d . U P A 2
H16 H 0.399772 0.362943 0.613792 0.049 Uiso 0.416(7) 1 calc R U P A 2
C25 C 0.3205(8) 0.6254(7) 0.6634(18) 0.040(3) Uani 0.584(7) 1 d . U P A 1
O3 O 0.2331(14) 0.7332(18) 0.723(3) 0.084(8) Uani 0.416(7) 1 d . U P A 2
N4 N 0.2160(10) 0.5966(16) 0.760(2) 0.052(6) Uani 0.416(7) 1 d . U P A 2
C29 C 0.2341(13) 0.5231(19) 0.770(3) 0.040(4) Uani 0.416(7) 1 d . U P A 2
C30 C 0.2534(11) 0.666(2) 0.717(3) 0.037(4) Uani 0.416(7) 1 d . U P A 2
O4 O 0.2019(11) 0.4678(12) 0.822(2) 0.096(7) Uani 0.416(7) 1 d . U P A 2
C31 C 0.4965(4) 0.5423(8) 0.4986(11) 0.042(2) Uani 0.584(7) 1 d . U P A 1
O5 O 0.2395(9) 0.7237(12) 0.7143(19) 0.056(2) Uani 0.584(7) 1 d . U P A 1
C33 C 0.0910(4) 0.5907(10) 0.6864(10) 0.111(4) Uani 0.416(7) 1 d . U P A 2
H17 H 0.050177 0.617943 0.707752 0.133 Uiso 0.416(7) 1 calc R U P A 2
H18 H 0.087806 0.534400 0.718797 0.133 Uiso 0.416(7) 1 calc R U P A 2
C34 C 0.0838(12) 0.5911(18) 0.491(2) 0.099(5) Uani 0.416(7) 1 d . U P A 2
H19 H 0.040871 0.565401 0.438192 0.148 Uiso 0.416(7) 1 calc R U P A 2
H20 H 0.084017 0.646149 0.452154 0.148 Uiso 0.416(7) 1 calc R U P A 2
H21 H 0.121961 0.561905 0.463292 0.148 Uiso 0.416(7) 1 calc R U P A 2
C35 C 0.1476(10) 0.6236(15) 0.796(3) 0.044(3) Uani 0.416(7) 1 d . U P A 2
H22 H 0.145801 0.679367 0.753533 0.053 Uiso 0.416(7) 1 calc R U P A 2
C36 C 0.1622(8) 0.6632(9) 0.9629(19) 0.084(4) Uani 0.584(7) 1 d . U P A 1
H23 H 0.172947 0.718293 0.934700 0.101 Uiso 0.584(7) 1 calc R U P A 1
H24 H 0.200108 0.643253 1.049330 0.101 Uiso 0.584(7) 1 calc R U P A 1
C38 C 0.0949(6) 0.6616(9) 1.0232(12) 0.077(4) Uani 0.584(7) 1 d . U P A 1
H25 H 0.099286 0.695462 1.120161 0.116 Uiso 0.584(7) 1 calc R U P A 1
H26 H 0.057820 0.681594 0.936726 0.116 Uiso 0.584(7) 1 calc R U P A 1
H27 H 0.084869 0.606866 1.050880 0.116 Uiso 0.584(7) 1 calc R U P A 1
C37 C 0.0923(9) 0.6717(13) 1.035(2) 0.097(6) Uani 0.416(7) 1 d . U P A 2
H28 H 0.105304 0.679399 1.153281 0.145 Uiso 0.416(7) 1 calc R U P A 2
H29 H 0.077412 0.722644 0.981767 0.145 Uiso 0.416(7) 1 calc R U P A 2
H30 H 0.054934 0.633122 1.009196 0.145 Uiso 0.416(7) 1 calc R U P A 2

loop_
_atom_site_aniso_label
_atom_site_aniso_U_11
_atom_site_aniso_U_22
_atom_site_aniso_U_33
_atom_site_aniso_U_23
_atom_site_aniso_U_13
_atom_site_aniso_U_12
C1 0.044(8) 0.041(10) 0.039(5) -0.001(6) -0.011(5) -0.008(5)
C2 0.047(4) 0.048(4) 0.033(3) -0.002(3) -0.002(2) 0.003(3)
C3 0.047(3) 0.057(4) 0.040(3) -0.007(3) -0.004(2) 0.009(3)
C4 0.030(5) 0.062(8) 0.034(4) -0.015(5) -0.007(3) 0.011(4)
C5 0.037(3) 0.065(4) 0.0274(19) 0.006(3) -0.0030(17) -0.012(3)
C6 0.049(4) 0.057(7) 0.043(3) 0.004(5) 0.006(3) -0.011(5)
C7 0.054(4) 0.055(5) 0.041(3) 0.001(3) 0.001(2) -0.001(4)
C8 0.037(4) 0.039(8) 0.035(4) -0.007(6) -0.005(3) 0.003(6)
C9 0.037(4) 0.030(5) 0.031(2) -0.002(4) -0.006(2) -0.008(4)
C10 0.037(3) 0.051(5) 0.0232(19) 0.002(3) -0.0042(18) 0.000(4)
C11 0.062(7) 0.053(9) 0.044(5) 0.004(4) -0.004(4) 0.011(4)
C12 0.056(8) 0.049(5) 0.049(5) -0.010(4) -0.015(4) 0.011(5)
C13 0.024(5) 0.033(6) 0.031(4) 0.004(3) -0.004(4) -0.011(5)
C14 0.051(5) 0.068(7) 0.052(5) -0.006(5) 0.007(3) 0.016(4)
C15 0.035(2) 0.069(3) 0.036(2) 0.003(2) 0.0023(15) -0.0032(19)
C16 0.043(4) 0.263(13) 0.050(9) -0.080(8) -0.017(4) 0.041(5)
C17 0.055(6) 0.147(12) 0.041(5) 0.018(6) -0.003(4) -0.007(7)
N1 0.060(3) 0.055(3) 0.0368(19) 0.0052(17) -0.0131(19) -0.009(2)
N2 0.044(6) 0.061(8) 0.047(5) -0.005(5) 0.021(4) -0.001(5)
O1 0.058(4) 0.047(4) 0.045(3) 0.000(3) -0.001(3) -0.002(4)
N3 0.025(3) 0.039(3) 0.032(2) -0.0049(17) 0.0104(18) 0.0026(19)
C22 0.045(5) 0.025(5) 0.032(3) 0.001(3) -0.007(3) -0.017(4)
C23 0.040(3) 0.029(4) 0.063(4) -0.005(4) 0.003(3) 0.002(4)
C19 0.050(6) 0.025(6) 0.038(3) 0.000(5) -0.003(4) -0.016(5)
C20 0.040(4) 0.021(4) 0.032(3) 0.009(3) -0.002(3) -0.010(4)
C21 0.040(4) 0.016(7) 0.031(3) -0.006(5) -0.002(2) -0.011(5)
C26 0.047(5) 0.053(6) 0.037(4) 0.017(3) -0.005(3) -0.015(4)
C27 0.032(4) 0.043(6) 0.034(3) -0.010(4) -0.002(2) -0.001(4)
C24 0.045(4) 0.040(5) 0.054(4) -0.008(4) 0.007(3) 0.002(4)
C28 0.046(8) 0.031(6) 0.039(5) 0.007(4) -0.004(5) -0.008(5)
C25 0.042(3) 0.041(7) 0.035(3) -0.008(5) 0.004(2) -0.007(5)
O3 0.081(10) 0.075(11) 0.089(9) -0.006(6) 0.004(6) 0.012(5)
N4 0.045(8) 0.050(10) 0.049(7) 0.000(7) -0.016(6) 0.006(7)
C29 0.026(4) 0.064(12) 0.028(5) 0.003(5) 0.003(4) 0.007(6)
C30 0.029(6) 0.044(10) 0.035(5) -0.007(6) 0.001(4) -0.010(7)
O4 0.078(9) 0.100(11) 0.110(11) 0.013(8) 0.024(8) -0.008(8)
C31 0.035(4) 0.060(5) 0.026(2) 0.008(2) -0.006(3) -0.003(4)
O5 0.054(3) 0.045(4) 0.066(4) 0.005(4) 0.009(3) -0.004(4)
C33 0.053(4) 0.208(11) 0.066(5) -0.011(7) 0.000(3) 0.029(6)
C34 0.084(8) 0.192(14) 0.017(6) -0.024(7) 0.004(5) 0.022(7)
C35 0.032(6) 0.049(6) 0.054(6) -0.003(5) 0.015(5) -0.004(5)
C36 0.051(5) 0.147(8) 0.052(6) -0.030(6) 0.006(3) 0.023(6)
C38 0.075(6) 0.128(7) 0.030(3) 0.000(4) 0.014(3) 0.047(5)
C37 0.094(10) 0.116(9) 0.094(10) -0.048(7) 0.052(7) -0.027(8)

loop_
_atom_type_symbol
_atom_type_description
_atom_type_scat_dispersion_real
_atom_type_scat_dispersion_imag
_atom_type_scat_source
C C 0.0033 0.0016 'International Tables Vol C Tables 4.2.6.8 and 6.1.1.4'
H H 0.0000 0.0000 'International Tables Vol C Tables 4.2.6.8 and 6.1.1.4'
N N 0.0061 0.0033 'International Tables Vol C Tables 4.2.6.8 and 6.1.1.4'
O O 0.0106 0.0060 'International Tables Vol C Tables 4.2.6.8 and 6.1.1.4'

loop_
_geom_angle_atom_site_label_1
_geom_angle_atom_site_label_2
_geom_angle_atom_site_label_3
_geom_angle
_geom_angle_site_symmetry_1
_geom_angle_site_symmetry_3
_geom_angle_publ_flag
C26 C1 C21 120.6(18) . . ?
C26 C1 C29 118.3(17) . . ?
C21 C1 C29 120.7(19) . . ?
C3 C2 C27 121.0(7) . . ?
C2 C3 C4 119.8(7) . . ?
C3 C4 C10 120.2(7) . . ?
C3 C4 N1 113.7(8) . 5_666 ?
C10 C4 N1 126.1(8) . 5_666 ?
C6 C5 C10 121.4(6) . . ?
C6 C5 C31 124.3(8) . . ?
C10 C5 C31 114.3(7) . . ?
C5 C6 C7 119.4(6) . . ?
C25 C7 C6 119.9(7) . . ?
C24 C8 C21 119(2) . . ?
C24 C8 C30 119.9(16) . . ?
C21 C8 C30 121(2) . . ?
C27 C9 C25 120.9(13) . . ?
C27 C9 C10 120.2(10) . . ?
C25 C9 C10 118.8(10) . . ?
C5 C10 C4 120.7(7) . . ?
C5 C10 C9 120.1(7) . . ?
C4 C10 C9 119.1(6) . . ?
O5 C11 N2 119(2) . . ?
O5 C11 C25 122(2) . . ?
N2 C11 C25 118.8(19) . . ?
O1 C12 C27 122(2) . . ?
O1 C12 N2 116.5(18) . . ?
C27 C12 N2 121.2(17) . . ?
N2 C14 C36 110.7(14) . . ?
N2 C14 C15 109.8(13) . . ?
C36 C14 C15 108.6(13) . . ?
C16 C15 C14 105.3(10) . . ?
C35 C17 C37 119.7(19) . . ?
C31 N1 C4 112.6(9) . 5_666 ?
C11 N2 C14 127(2) . . ?
C11 N2 C12 119.0(16) . . ?
C14 N2 C12 114.2(16) . . ?
C19 N3 C13 122.5(9) . . ?
C20 C22 C28 119.4(11) . . ?
C19 C23 C24 122.6(10) . . ?
N3 C19 C23 121.1(11) . . ?
N3 C19 C20 122.5(9) . . ?
C23 C19 C20 116.3(11) . . ?
C22 C20 C21 121.8(8) . . ?
C22 C20 C19 118.2(10) . . ?
C21 C20 C19 120.0(9) . . ?
C8 C21 C1 120(2) . . ?
C8 C21 C20 121.5(16) . . ?
C1 C21 C20 118.3(14) . . ?
C1 C26 C28 120.4(11) . . ?
C12 C27 C2 120.5(14) . . ?
C12 C27 C9 119.9(15) . . ?
C2 C27 C9 119.4(12) . . ?
C8 C24 C23 120.2(10) . . ?
C22 C28 C26 119.4(11) . . ?
C7 C25 C9 120.3(13) . . ?
C7 C25 C11 120.3(12) . . ?
C9 C25 C11 119.4(14) . . ?
C29 N4 C30 129(2) . . ?
C29 N4 C35 122(2) . . ?
C30 N4 C35 110(2) . . ?
O4 C29 N4 125(2) . . ?
O4 C29 C1 123(3) . . ?
N4 C29 C1 112.1(19) . . ?
O3 C30 C8 120(2) . . ?
O3 C30 N4 123(3) . . ?
C8 C30 N4 117(3) . . ?
N1 C31 C31 129.1(11) . 5_666 ?
N1 C31 C5 113.8(11) . . ?
C31 C31 C5 117.1(10) 5_666 . ?
C35 C33 C34 123.0(16) . . ?
C33 C35 C17 127.8(17) . . ?
C33 C35 N4 112.7(18) . . ?
C17 C35 N4 110.8(19) . . ?
C14 C36 C38 107.4(13) . . ?

loop_
_geom_bond_atom_site_label_1
_geom_bond_atom_site_label_2
_geom_bond_distance
_geom_bond_site_symmetry_2
_geom_bond_publ_flag
C1 C26 1.38(3) . ?
C1 C21 1.407(16) . ?
C1 C29 1.66(4) . ?
C2 C3 1.381(12) . ?
C2 C27 1.386(17) . ?
C3 C4 1.389(9) . ?
C4 C10 1.396(10) . ?
C4 N1 1.440(9) 5_666 ?
C5 C6 1.357(9) . ?
C5 C10 1.388(8) . ?
C5 C31 1.532(12) . ?
C6 C7 1.417(11) . ?
C7 C25 1.39(2) . ?
C8 C24 1.36(3) . ?
C8 C21 1.401(14) . ?
C8 C30 1.47(4) . ?
C9 C27 1.388(12) . ?
C9 C25 1.399(10) . ?
C9 C10 1.406(14) . ?
C11 O5 1.26(3) . ?
C11 N2 1.34(3) . ?
C11 C25 1.49(3) . ?
C12 O1 1.19(2) . ?
C12 C27 1.35(3) . ?
C12 N2 1.49(3) . ?
C13 N3 1.353(17) . ?
C13 C22 1.410(16) 5_666 ?
C13 C13 1.53(3) 5_666 ?
C14 N2 1.47(2) . ?
C14 C36 1.54(2) . ?
C14 C15 1.580(19) . ?
C15 C16 1.497(18) . ?
C17 C35 1.47(3) . ?
C17 C37 1.56(3) . ?
N1 C31 1.276(12) . ?
N3 C19 1.306(13) . ?
C22 C20 1.384(12) . ?
C22 C28 1.403(11) . ?
C23 C19 1.403(10) . ?
C23 C24 1.416(17) . ?
C19 C20 1.428(12) . ?
C20 C21 1.41(2) . ?
C26 C28 1.419(18) . ?
O3 C30 1.20(5) . ?
N4 C29 1.28(4) . ?
N4 C30 1.48(4) . ?
N4 C35 1.54(3) . ?
C29 O4 1.27(3) . ?
C31 C31 1.43(3) 5_666 ?
C33 C35 1.41(2) . ?
C33 C34 1.614(19) . ?
C36 C38 1.54(2) . ?

loop_
_geom_torsion_atom_site_label_1
_geom_torsion_atom_site_label_2
_geom_torsion_atom_site_label_3
_geom_torsion_atom_site_label_4
_geom_torsion
_geom_torsion_site_symmetry_1
_geom_torsion_site_symmetry_2
_geom_torsion_site_symmetry_3
_geom_torsion_site_symmetry_4
_geom_torsion_publ_flag
C27 C2 C3 C4 2.8(12) . . . . ?
C2 C3 C4 C10 1.4(9) . . . . ?
C2 C3 C4 N1 179.8(5) . . . 5_666 ?
C10 C5 C6 C7 -3.6(9) . . . . ?
C31 C5 C6 C7 174.8(6) . . . . ?
C5 C6 C7 C25 3.1(12) . . . . ?
C6 C5 C10 C4 179.0(5) . . . . ?
C31 C5 C10 C4 0.4(8) . . . . ?
C6 C5 C10 C9 1.7(9) . . . . ?
C31 C5 C10 C9 -176.9(6) . . . . ?
C3 C4 C10 C5 178.0(6) . . . . ?
N1 C4 C10 C5 -0.1(8) 5_666 . . . ?
C3 C4 C10 C9 -4.7(9) . . . . ?
N1 C4 C10 C9 177.2(6) 5_666 . . . ?
C27 C9 C10 C5 -178.9(10) . . . . ?
C25 C9 C10 C5 0.8(12) . . . . ?
C27 C9 C10 C4 3.7(13) . . . . ?
C25 C9 C10 C4 -176.6(9) . . . . ?
N2 C14 C15 C16 66.8(16) . . . . ?
C36 C14 C15 C16 -172.1(12) . . . . ?
O5 C11 N2 C14 3(3) . . . . ?
C25 C11 N2 C14 -176.7(15) . . . . ?
O5 C11 N2 C12 -175.4(17) . . . . ?
C25 C11 N2 C12 5(3) . . . . ?
C36 C14 N2 C11 -63(2) . . . . ?
C15 C14 N2 C11 57(2) . . . . ?
C36 C14 N2 C12 115.6(16) . . . . ?
C15 C14 N2 C12 -124.5(14) . . . . ?
O1 C12 N2 C11 174.2(17) . . . . ?
C27 C12 N2 C11 -11(3) . . . . ?
O1 C12 N2 C14 -4(2) . . . . ?
C27 C12 N2 C14 171.0(16) . . . . ?
C22 C13 N3 C19 176.1(9) 5_666 . . . ?
C13 C13 N3 C19 -1.1(17) 5_666 . . . ?
C13 N3 C19 C23 -177.4(10) . . . . ?
C13 N3 C19 C20 2.0(13) . . . . ?
C24 C23 C19 N3 177.0(8) . . . . ?
C24 C23 C19 C20 -2.5(16) . . . . ?
C28 C22 C20 C21 0.2(15) . . . . ?
C13 C22 C20 C21 176.7(10) 5_666 . . . ?
C28 C22 C20 C19 178.8(9) . . . . ?
C13 C22 C20 C19 -4.7(13) 5_666 . . . ?
N3 C19 C20 C22 0.8(13) . . . . ?
C23 C19 C20 C22 -179.7(9) . . . . ?
N3 C19 C20 C21 179.5(9) . . . . ?
C23 C19 C20 C21 -1.0(15) . . . . ?
C24 C8 C21 C1 177.7(17) . . . . ?
C30 C8 C21 C1 -8(3) . . . . ?
C24 C8 C21 C20 -2(2) . . . . ?
C30 C8 C21 C20 172.2(16) . . . . ?
C26 C1 C21 C8 176.6(17) . . . . ?
C29 C1 C21 C8 4(3) . . . . ?
C26 C1 C21 C20 -4(3) . . . . ?
C29 C1 C21 C20 -176.3(15) . . . . ?
C22 C20 C21 C8 -178.2(13) . . . . ?
C19 C20 C21 C8 3.2(19) . . . . ?
C22 C20 C21 C1 2.4(19) . . . . ?
C19 C20 C21 C1 -176.2(14) . . . . ?
C21 C1 C26 C28 3(3) . . . . ?
C29 C1 C26 C28 175.6(15) . . . . ?
O1 C12 C27 C2 0(3) . . . . ?
N2 C12 C27 C2 -174.6(13) . . . . ?
O1 C12 C27 C9 -175.6(15) . . . . ?
N2 C12 C27 C9 10(2) . . . . ?
C3 C2 C27 C12 -179.5(13) . . . . ?
C3 C2 C27 C9 -3.7(17) . . . . ?
C25 C9 C27 C12 -3(2) . . . . ?
C10 C9 C27 C12 176.2(13) . . . . ?
C25 C9 C27 C2 -179.3(11) . . . . ?
C10 C9 C27 C2 0.4(18) . . . . ?
C21 C8 C24 C23 -2(2) . . . . ?
C30 C8 C24 C23 -175.8(16) . . . . ?
C19 C23 C24 C8 4.1(18) . . . . ?
C20 C22 C28 C26 -1.2(17) . . . . ?
C13 C22 C28 C26 -177.8(9) 5_666 . . . ?
C1 C26 C28 C22 -0.5(19) . . . . ?
C6 C7 C25 C9 -0.7(16) . . . . ?
C6 C7 C25 C11 179.5(12) . . . . ?
C27 C9 C25 C7 178.5(12) . . . . ?
C10 C9 C25 C7 -1.2(16) . . . . ?
C27 C9 C25 C11 -2(2) . . . . ?
C10 C9 C25 C11 178.6(12) . . . . ?
O5 C11 C25 C7 1(3) . . . . ?
N2 C11 C25 C7 -179.6(15) . . . . ?
O5 C11 C25 C9 -178.8(17) . . . . ?
N2 C11 C25 C9 1(2) . . . . ?
C30 N4 C29 O4 173(2) . . . . ?
C35 N4 C29 O4 -6(3) . . . . ?
C30 N4 C29 C1 -5(3) . . . . ?
C35 N4 C29 C1 175.1(18) . . . . ?
C26 C1 C29 O4 11(3) . . . . ?
C21 C1 C29 O4 -176(2) . . . . ?
C26 C1 C29 N4 -170.0(19) . . . . ?
C21 C1 C29 N4 3(3) . . . . ?
C24 C8 C30 O3 -4(3) . . . . ?
C21 C8 C30 O3 -177(2) . . . . ?
C24 C8 C30 N4 179.7(17) . . . . ?
C21 C8 C30 N4 6(3) . . . . ?
C29 N4 C30 O3 -175(3) . . . . ?
C35 N4 C30 O3 5(3) . . . . ?
C29 N4 C30 C8 2(3) . . . . ?
C35 N4 C30 C8 -178.7(18) . . . . ?
C4 N1 C31 C31 0.9(15) 5_666 . . 5_666 ?
C4 N1 C31 C5 179.7(5) 5_666 . . . ?
C6 C5 C31 N1 1.7(10) . . . . ?
C10 C5 C31 N1 -179.8(6) . . . . ?
C6 C5 C31 C31 -179.4(9) . . . 5_666 ?
C10 C5 C31 C31 -0.9(12) . . . 5_666 ?
C34 C33 C35 C17 168(2) . . . . ?
C34 C33 C35 N4 -48(3) . . . . ?
C37 C17 C35 C33 -38(4) . . . . ?
C37 C17 C35 N4 177.3(19) . . . . ?
C29 N4 C35 C33 -63(3) . . . . ?
C30 N4 C35 C33 118(2) . . . . ?
C29 N4 C35 C17 87(3) . . . . ?
C30 N4 C35 C17 -92(2) . . . . ?
N2 C14 C36 C38 -169.8(13) . . . . ?
C15 C14 C36 C38 69.6(15) . . . . ?
